data_4128744
loop_
_publ_author_name
'Chandgude, Ajay L.'
'Ren, Xinkun'
'Fasan, Rudi'

_publ_section_title
;
 Stereodivergent Intramolecular Cyclopropanation Enabled by Engineered
 Carbene Transferases.
;
_journal_issue 23
_journal_name_full 'Journal of the American Chemical Society'
_journal_page_first 9145
_journal_page_last 9150
_journal_paper_doi 10.1021/jacs.9b02700
_journal_volume 141
_journal_year 2019
_chemical_absolute_configuration ad
_chemical_formula_moiety 'C11 H9 Cl O2'
_chemical_formula_sum 'C11 H9 Cl O2'
_chemical_formula_weight 208.63
_space_group_crystal_system monoclinic
_space_group_IT_number 4
_space_group_name_Hall 'P 2yb'
_space_group_name_H-M_alt 'P 1 21 1'
_atom_sites_solution_hydrogens geom
_atom_sites_solution_primary dual
_atom_sites_solution_secondary difmap
_audit_creation_date 2018-12-10
_audit_creation_method
;
Olex2 1.2-ac3
(compiled 2017.08.10 svn.r3458 for OlexSys, GUI svn.r5381)
;
_cell_angle_alpha 90
_cell_angle_beta 96.864(2)
_cell_angle_gamma 90
_cell_formula_units_Z 2
_cell_length_a 5.51150(10)
_cell_length_b 9.7152(2)
_cell_length_c 8.7681(2)
_cell_measurement_reflns_used 8075
_cell_measurement_temperature 99.98(10)
_cell_measurement_theta_max 76.6360
_cell_measurement_theta_min 5.0800
_cell_volume 466.126(17)
_computing_cell_refinement 'CrysAlisPro 1.171.39.46 (Rigaku OD, 2018)'
_computing_data_collection 'CrysAlisPro 1.171.39.46 (Rigaku OD, 2018)'
_computing_data_reduction 'CrysAlisPro 1.171.39.46 (Rigaku OD, 2018)'
_computing_molecular_graphics 'Olex2 (Dolomanov et al., 2009)'
_computing_publication_material 'Olex2 (Dolomanov et al., 2009)'
_computing_structure_refinement 'ShelXL (Sheldrick, 2015b)'
_computing_structure_solution 'ShelXT (Sheldrick, 2015a)'
_diffrn_ambient_environment N~2~
_diffrn_ambient_temperature 99.98(10)
_diffrn_detector 'CCD plate'
_diffrn_detector_type HyPix
_diffrn_measured_fraction_theta_full 0.999
_diffrn_measured_fraction_theta_max 0.993
_diffrn_measurement_details
;
List of Runs (angles in degrees, time in seconds):

  # Type    Start    End  Width  t~exp~   \w     \q     \k     \f   Frames
--------------------------------------------------------------------------
  1  \w    -54.00 -29.00   0.50    0.05    --  -49.87 -77.00  30.00   50
  2  \w    -73.00 -31.00   0.50    0.05    --  -49.87 -77.00 120.00   84
  3  \w    -87.00 -61.00   0.50    0.05    --  -84.25 -82.00 118.79   52
  4  \w    -89.00 -63.00   0.50    0.05    --  -84.25 -77.00 150.00   52
  5  \w    -99.00 -64.00   0.50    0.05    --  -84.25 -77.00  90.00   70
  6  \w    -95.00 -68.00   0.50    0.05    --  -84.25 -77.00  30.00   54
  7  \w    -92.00 -63.00   0.50    0.05    --  -84.25 -77.00   0.00   58
  8  \w    -90.00 -64.00   0.50    0.05    --  -84.25 -77.00 -60.00   52
  9  \w    -90.00 -65.00   0.50    0.05    --  -84.25 -77.00 -90.00   50
 10  \w    -88.00 -62.00   0.50    0.05    --  -84.25 -83.00-141.73   52
 11  \w    -89.00 -63.00   0.50    0.05    --  -84.25 -77.00-180.00   52
 12  \w    -91.00 -65.00   0.50    0.05    --  -84.25 -73.00-129.57   52
 13  \w    -94.00 -63.00   0.50    0.05    --  -84.25 -79.00 -67.06   62
 14  \w    -88.00 -63.00   0.50    0.05    --  -84.25 -77.00 -30.00   50
 15  \w   -105.00 -69.00   0.50    0.05    --  -49.87 -77.00  30.00   72
 16  \w   -110.00 -85.00   0.50    0.05    --  -84.25-135.00  51.00   50
 17  \w   -117.00 -92.00   0.50    0.05    --  -49.87-135.00  51.00   50
 18  \w    -95.00 -64.00   0.50    0.05    --  -84.25 -77.00  60.00   62
 19  \w    -94.00 -67.00   0.50    0.05    --  -84.25 -77.00  47.46   54
 20  \w    -94.00 -69.00   0.50    0.05    --  -84.25 -77.00  80.56   50
 21  \w   -104.00 -66.00   0.50    0.05    --  -84.25 -72.00 129.47   76
 22  \w   -145.00-120.00   0.50    0.05    --  -84.25 -77.00 -30.00   50
 23  \w    -79.00 -39.00   0.50    0.05    --  -49.87 -57.00 -90.00   80
 24  \w    -54.00 -29.00   0.50    0.05    --  -49.87 -77.00-120.00   50
 25  \w    -54.00 -29.00   0.50    0.05    --  -49.87 -77.00-180.00   50
 26  \w   -106.00 -79.00   0.50    0.05    --  -49.87 -77.00-180.00   54
 27  \w   -117.00 -92.00   0.50    0.05    --  -49.87-134.00-129.00   50
 28  \w   -118.00 -92.00   0.50    0.05    --  -49.87 -77.00-120.00   52
 29  \w   -108.00 -71.00   0.50    0.05    --  -84.25 -57.00-136.97   74
 30  \w   -151.00-100.00   0.50    0.05    --  -84.25-134.00-129.00  102
 31  \w     44.00  98.00   0.50    0.05    --   49.87-134.00-129.00  108
 32  \w     72.00 107.00   0.50    0.05    --  105.75-134.00-129.00   70
 33  \w     72.00  98.00   0.50    0.05    --  105.75 -94.00-120.00   52
 34  \w     72.00 125.00   0.50    0.05    --  105.75 -77.00-120.00  106
 35  \w     88.00 127.00   0.50    0.05    --  105.75 -77.00 -30.00   78
 36  \w     68.00  93.00   0.50    0.05    --   49.87-135.00  51.00   50
 37  \w     41.00 119.00   0.50    0.05    --  105.75-135.00  51.00  156
 38  \w     55.00 127.00   0.50    0.05    --  105.75 -77.00  60.00  144
 39  \w    135.00 175.00   0.50    0.05    --  105.75  15.00 -60.00   80
 40  \w    136.00 162.00   0.50    0.05    --  105.75  77.00 -60.00   52
 41  \w    153.00 178.00   0.50    0.05    --  105.75  77.00 -90.00   50
 42  \w    148.00 175.00   0.50    0.05    --  105.75  77.00-120.00   54
 43  \w    143.00 178.00   0.50    0.05    --  105.75  77.00-150.00   70
 44  \w    140.00 168.00   0.50    0.05    --  105.75  61.00-180.00   56
 45  \w    106.00 134.00   0.50    0.05    --  105.75 134.00 -62.00   56
 46  \w     90.00 118.00   0.50    0.05    --  105.75  77.00-120.00   56
 47  \w     89.00 118.00   0.50    0.05    --  105.75  77.00 -60.00   58
 48  \w    135.00 177.00   0.50    0.05    --  105.75  77.00 -30.00   84
 49  \w    133.00 158.00   0.50    0.05    --  105.75  77.00  30.00   50
 50  \w    147.00 177.00   0.50    0.05    --  105.75  45.00  90.00   60
 51  \w    151.00 177.00   0.50    0.05    --  105.75  77.00 120.00   52
 52  \w    133.00 177.00   0.50    0.05    --  105.75  77.00 150.00   88
 53  \w    130.00 155.00   0.50    0.05    --  105.75 135.00 117.00   50
 54  \w    125.00 150.00   0.50    0.05    --  105.75  77.00 120.00   50
 55  \w    101.00 161.00   0.50    0.05    --  105.75  45.00  60.00  120
 56  \w     96.00 122.00   0.50    0.05    --  105.75  61.00   0.00   52
 57  \w     85.00 120.00   0.50    0.05    --  105.75  77.00  30.00   70
 58  \w     90.00 117.00   0.50    0.05    --  105.75  77.00 -30.00   54
 59  \w     90.00 131.00   0.50    0.05    --  105.75  77.00 -90.00   82
 60  \w     93.00 141.00   0.50    0.05    --  105.75  61.00-150.00   96
 61  \w     94.00 119.00   0.50    0.05    --   49.87  77.00-180.00   50
 62  \w     86.00 139.00   0.50    0.05    --  105.75  77.00-150.00  106
 63  \w     94.00 125.00   0.50    0.05    --  105.75  61.00-180.00   62
 64  \w     98.00 130.00   0.50    0.05    --  105.75  15.00 -60.00   64
 65  \w     89.00 175.00   0.50    0.05    --  105.75  77.00   0.00  172
 66  \w     98.00 140.00   0.50    0.05    --  105.75  45.00  90.00   84
 67  \w     88.00 116.00   0.50    0.05    --  105.75  77.00 150.00   56
 68  \w     85.00 116.00   0.50    0.05    --  105.75  77.00 120.00   62
 69  \w     85.00 146.00   0.50    0.05    --  105.75  77.00  90.00  122
 70  \w     92.00 142.00   0.50    0.05    --  105.75  61.00 120.00  100
 71  \w     57.00  84.00   0.50    0.05    --   49.87  38.00 -30.00   54
 72  \w     42.00  75.00   0.50    0.05    --   49.87  38.00 -60.00   66
 73  \w     29.00  59.00   0.50    0.05    --   49.87  77.00-120.00   60
 74  \w     42.00  75.00   0.50    0.05    --   49.87  38.00-150.00   66
 75  \w     29.00  55.00   0.50    0.05    --   49.87  77.00-180.00   52
 76  \w     29.00  54.00   0.50    0.05    --   49.87  77.00 -30.00   50
 77  \w     42.00  87.00   0.50    0.05    --   49.87  38.00  30.00   90
 78  \w     44.00  74.00   0.50    0.05    --   49.87  38.00  90.00   60
 79  \w     33.00  59.00   0.50    0.05    --   49.87  77.00   0.00   52
 80  \w     30.00  55.00   0.50    0.05    --   49.87  77.00  30.00   50
 81  \w     31.00  58.00   0.50    0.05    --   49.87  77.00  60.00   54
 82  \w     29.00  60.00   0.50    0.05    --   49.87  77.00 120.00   62
 83  \w     40.00  70.00   0.50    0.05    --  105.75 -30.00  90.00   60
 84  \w     43.00  71.00   0.50    0.05    --  105.75 -30.00  60.00   56
 85  \w     47.00  88.00   0.50    0.05    --  105.75 -45.00   0.00   82
 86  \w     34.00  90.00   0.50    0.05    --  105.75 -45.00-120.00  112
 87  \w     36.00  98.00   0.50    0.05    --  105.75 -77.00-180.00  124
 88  \w     36.00  67.00   0.50    0.05    --  105.75 -77.00-120.00   62
 89  \w    -64.00 -37.00   0.50    0.05    --  -49.87 134.00 -62.00   54
 90  \w    -64.00 -39.00   0.50    0.05    --  -49.87 135.00 117.00   50
 91  \w    -81.00 -56.00   0.50    0.05    --  -84.25 135.00 117.00   50
;
_diffrn_measurement_device 'four-circle diffractometer'
_diffrn_measurement_device_type 'XtaLAB Synergy, Dualflex, HyPix'
_diffrn_measurement_method '\w scans'
_diffrn_orient_matrix_type 'CrysAlisPro convention (1999,Acta A55,543-557)'
_diffrn_orient_matrix_UB_11 -0.0469544000
_diffrn_orient_matrix_UB_12 0.0121006000
_diffrn_orient_matrix_UB_13 -0.1762687000
_diffrn_orient_matrix_UB_21 0.0040200000
_diffrn_orient_matrix_UB_22 0.1581369000
_diffrn_orient_matrix_UB_23 0.0135478000
_diffrn_orient_matrix_UB_31 0.2774763000
_diffrn_orient_matrix_UB_32 -0.0002775000
_diffrn_orient_matrix_UB_33 -0.0085445000
_diffrn_radiation_monochromator mirror
_diffrn_radiation_probe x-ray
_diffrn_radiation_type CuK\a
_diffrn_radiation_wavelength 1.54184
_diffrn_reflns_av_R_equivalents 0.0582
_diffrn_reflns_av_unetI/netI 0.0328
_diffrn_reflns_Laue_measured_fraction_full 0.999
_diffrn_reflns_Laue_measured_fraction_max 0.993
_diffrn_reflns_limit_h_max 6
_diffrn_reflns_limit_h_min -5
_diffrn_reflns_limit_k_max 12
_diffrn_reflns_limit_k_min -12
_diffrn_reflns_limit_l_max 11
_diffrn_reflns_limit_l_min -11
_diffrn_reflns_number 11264
_diffrn_reflns_point_group_measured_fraction_full 0.994
_diffrn_reflns_point_group_measured_fraction_max 0.980
_diffrn_reflns_theta_full 74.504
_diffrn_reflns_theta_max 77.720
_diffrn_reflns_theta_min 5.081
_diffrn_source 'micro-focus sealed X-ray tube'
_diffrn_source_type 'PhotonJet (Cu) X-ray Source'
_exptl_absorpt_coefficient_mu 3.365
_exptl_absorpt_correction_T_max 1.00000
_exptl_absorpt_correction_T_min 0.43353
_exptl_absorpt_correction_type multi-scan
_exptl_absorpt_process_details
;
CrysAlisPro 1.171.39.46 (Rigaku Oxford Diffraction, 2018)
Empirical absorption correction using spherical harmonics,
 implemented in SCALE3 ABSPACK scaling algorithm.
;
_exptl_crystal_colour colourless
_exptl_crystal_colour_primary colourless
_exptl_crystal_density_diffrn 1.486
_exptl_crystal_description needle
_exptl_crystal_F_000 216
_exptl_crystal_size_max 0.494
_exptl_crystal_size_mid 0.077
_exptl_crystal_size_min 0.064
_refine_diff_density_max 0.276
_refine_diff_density_min -0.247
_refine_diff_density_rms 0.058
_refine_ls_abs_structure_details
;
 Flack x determined using 874 quotients [(I+)-(I-)]/[(I+)+(I-)]
 (Parsons, Flack and Wagner, Acta Cryst. B69 (2013) 249-259).
;
_refine_ls_abs_structure_Flack 0.005(8)
_refine_ls_extinction_method none
_refine_ls_goodness_of_fit_ref 1.106
_refine_ls_hydrogen_treatment constr
_refine_ls_matrix_type full
_refine_ls_number_parameters 127
_refine_ls_number_reflns 1947
_refine_ls_number_restraints 1
_refine_ls_restrained_S_all 1.105
_refine_ls_R_factor_all 0.0312
_refine_ls_R_factor_gt 0.0310
_refine_ls_shift/su_max 0.001
_refine_ls_shift/su_mean 0.000
_refine_ls_structure_factor_coef Fsqd
_refine_ls_weighting_details 'w=1/[\s^2^(Fo^2^)+(0.0478P)^2^+0.0768P] where P=(Fo^2^+2Fc^2^)/3'
_refine_ls_weighting_scheme calc
_refine_ls_wR_factor_gt 0.0804
_refine_ls_wR_factor_ref 0.0806
_reflns_Friedel_coverage 0.863
_reflns_Friedel_fraction_full 0.989
_reflns_Friedel_fraction_max 0.966
_reflns_number_gt 1930
_reflns_number_total 1947
_reflns_threshold_expression 'I > 2\s(I)'
_cod_data_source_file ja9b02700_si_003.cif
_cod_data_source_block fasac10
_cod_database_code 4128744
_shelx_shelxl_version_number 2018/3
_shelx_space_group_comment
;
The symmetry employed for this shelxl refinement is uniquely defined
by the following loop, which should always be used as a source of
symmetry information in preference to the above space-group names.
They are only intended as comments.
;
_shelx_estimated_absorpt_t_max 0.813
_shelx_estimated_absorpt_t_min 0.287
_reflns_odcompleteness_completeness 99.90
_reflns_odcompleteness_iscentric 1
_reflns_odcompleteness_theta 74.33
_olex2_refinement_description
;
1. Fixed Uiso
 At 1.2 times of:
  All C(H) groups, All C(H,H) groups
2.a Ternary CH refined with riding coordinates:
 C1(H1), C2(H2), C3(H3)
2.b Secondary CH2 refined with riding coordinates:
 C4(H4A,H4B)
2.c Aromatic/amide H refined with riding coordinates:
 C7(H7), C8(H8), C10(H10), C11(H11)
;
_olex2_submission_original_sample_id fasac10
_olex2_submission_special_instructions 'No special instructions were received'
_oxdiff_exptl_absorpt_empirical_details
;
Empirical correction (ABSPACK) includes:
- Absorption correction using spherical harmonics
- Frame scaling
;
_oxdiff_exptl_absorpt_empirical_full_max 2.977
_oxdiff_exptl_absorpt_empirical_full_min 0.530

loop_
_space_group_symop_operation_xyz
'x, y, z'
'-x, y+1/2, -z'

loop_
_atom_site_label
_atom_site_type_symbol
_atom_site_fract_x
_atom_site_fract_y
_atom_site_fract_z
_atom_site_U_iso_or_equiv
_atom_site_adp_type
_atom_site_occupancy
_atom_site_site_symmetry_order
_atom_site_calc_flag
_atom_site_refinement_flags_posn
Cl1 Cl 0.13156(11) 0.28894(6) 1.13758(6) 0.02297(19) Uani 1 1 d .
O1 O 0.8564(3) 0.5620(2) 0.3401(2) 0.0210(4) Uani 1 1 d .
O2 O 0.9814(4) 0.7324(2) 0.5017(2) 0.0249(4) Uani 1 1 d .
C1 C 0.6258(5) 0.4571(3) 0.5917(3) 0.0171(5) Uani 1 1 d .
H1 H 0.784484 0.412210 0.589193 0.021 Uiso 1 1 calc R
C2 C 0.6120(5) 0.6064(3) 0.5328(3) 0.0171(5) Uani 1 1 d .
H2 H 0.514638 0.675775 0.579202 0.021 Uiso 1 1 calc R
C3 C 0.4916(5) 0.4914(3) 0.4364(3) 0.0171(5) Uani 1 1 d .
H3 H 0.313048 0.484750 0.418276 0.021 Uiso 1 1 calc R
C4 C 0.6440(5) 0.4744(3) 0.3049(3) 0.0212(5) Uani 1 1 d .
H4A H 0.693254 0.379175 0.296287 0.025 Uiso 1 1 calc R
H4B H 0.551400 0.502131 0.208766 0.025 Uiso 1 1 calc R
C5 C 0.8317(5) 0.6452(3) 0.4618(3) 0.0184(5) Uani 1 1 d .
C6 C 0.4951(5) 0.4180(3) 0.7240(3) 0.0163(5) Uani 1 1 d .
C7 C 0.2864(5) 0.4863(3) 0.7610(3) 0.0187(5) Uani 1 1 d .
H7 H 0.223331 0.559696 0.700619 0.022 Uiso 1 1 calc R
C8 C 0.1721(5) 0.4460(3) 0.8867(3) 0.0186(5) Uani 1 1 d .
H8 H 0.032926 0.491518 0.910303 0.022 Uiso 1 1 calc R
C9 C 0.2685(5) 0.3368(3) 0.9764(3) 0.0191(5) Uani 1 1 d .
C10 C 0.4742(5) 0.2675(3) 0.9424(3) 0.0197(5) Uani 1 1 d .
H10 H 0.536647 0.194356 1.003384 0.024 Uiso 1 1 calc R
C11 C 0.5868(5) 0.3082(3) 0.8163(3) 0.0182(5) Uani 1 1 d .
H11 H 0.725250 0.261738 0.793034 0.022 Uiso 1 1 calc R

loop_
_atom_site_aniso_label
_atom_site_aniso_U_11
_atom_site_aniso_U_22
_atom_site_aniso_U_33
_atom_site_aniso_U_23
_atom_site_aniso_U_13
_atom_site_aniso_U_12
Cl1 0.0249(4) 0.0260(3) 0.0186(3) 0.0023(2) 0.0055(2) -0.0039(3)
O1 0.0196(11) 0.0242(10) 0.0201(9) -0.0002(7) 0.0064(7) -0.0014(7)
O2 0.0238(11) 0.0236(9) 0.0267(9) 0.0025(8) 0.0013(7) -0.0075(8)
C1 0.0154(13) 0.0167(12) 0.0188(12) 0.0001(9) 0.0006(9) 0.0002(9)
C2 0.0172(14) 0.0148(12) 0.0192(12) 0.0001(9) 0.0014(10) -0.0009(9)
C3 0.0164(13) 0.0161(11) 0.0184(12) -0.0005(9) 0.0003(9) -0.0018(10)
C4 0.0234(14) 0.0215(13) 0.0189(12) -0.0026(10) 0.0036(9) -0.0018(11)
C5 0.0180(13) 0.0177(12) 0.0190(12) 0.0034(9) 0.0001(9) 0.0013(10)
C6 0.0157(13) 0.0167(12) 0.0159(11) -0.0017(9) 0.0001(9) -0.0022(9)
C7 0.0197(13) 0.0160(11) 0.0197(12) 0.0006(9) -0.0001(9) 0.0018(10)
C8 0.0160(13) 0.0188(12) 0.0209(12) -0.0014(9) 0.0019(9) 0.0023(9)
C9 0.0213(15) 0.0209(13) 0.0148(12) -0.0013(9) 0.0016(10) -0.0058(10)
C10 0.0196(13) 0.0172(14) 0.0212(11) 0.0013(10) -0.0015(9) 0.0005(10)
C11 0.0194(14) 0.0167(13) 0.0181(11) -0.0016(10) 0.0006(9) 0.0018(10)

loop_
_atom_type_symbol
_atom_type_description
_atom_type_scat_dispersion_real
_atom_type_scat_dispersion_imag
_atom_type_scat_source
C C 0.0181 0.0091 'International Tables Vol C Tables 4.2.6.8 and 6.1.1.4'
H H 0.0000 0.0000 'International Tables Vol C Tables 4.2.6.8 and 6.1.1.4'
Cl Cl 0.3639 0.7018 'International Tables Vol C Tables 4.2.6.8 and 6.1.1.4'
O O 0.0492 0.0322 'International Tables Vol C Tables 4.2.6.8 and 6.1.1.4'

loop_
_geom_angle_atom_site_label_1
_geom_angle_atom_site_label_2
_geom_angle_atom_site_label_3
_geom_angle
C5 O1 C4 111.3(2)
C2 C1 H1 114.9
C3 C1 H1 114.9
C3 C1 C2 59.26(16)
C6 C1 H1 114.9
C6 C1 C2 119.6(2)
C6 C1 C3 122.0(2)
C1 C2 H2 121.1
C3 C2 C1 59.37(16)
C3 C2 H2 121.1
C5 C2 C1 111.9(2)
C5 C2 H2 121.1
C5 C2 C3 106.4(2)
C1 C3 H3 120.5
C1 C3 C4 114.0(2)
C2 C3 C1 61.37(16)
C2 C3 H3 120.5
C2 C3 C4 105.1(2)
C4 C3 H3 120.5
O1 C4 C3 106.3(2)
O1 C4 H4A 110.5
O1 C4 H4B 110.5
C3 C4 H4A 110.5
C3 C4 H4B 110.5
H4A C4 H4B 108.7
O1 C5 C2 110.1(2)
O2 C5 O1 121.2(2)
O2 C5 C2 128.7(2)
C7 C6 C1 123.2(2)
C11 C6 C1 118.2(2)
C11 C6 C7 118.6(2)
C6 C7 H7 119.6
C8 C7 C6 120.9(2)
C8 C7 H7 119.6
C7 C8 H8 120.5
C9 C8 C7 119.1(2)
C9 C8 H8 120.5
C8 C9 Cl1 119.4(2)
C10 C9 Cl1 119.4(2)
C10 C9 C8 121.2(2)
C9 C10 H10 120.4
C9 C10 C11 119.3(2)
C11 C10 H10 120.4
C6 C11 H11 119.5
C10 C11 C6 120.9(2)
C10 C11 H11 119.5

loop_
_geom_bond_atom_site_label_1
_geom_bond_atom_site_label_2
_geom_bond_distance
Cl1 C9 1.743(3)
O1 C4 1.450(3)
O1 C5 1.358(3)
O2 C5 1.205(3)
C1 H1 0.9800
C1 C2 1.538(3)
C1 C3 1.507(3)
C1 C6 1.486(3)
C2 H2 0.9800
C2 C3 1.506(3)
C2 C5 1.476(4)
C3 H3 0.9800
C3 C4 1.514(4)
C4 H4A 0.9700
C4 H4B 0.9700
C6 C7 1.399(4)
C6 C11 1.397(4)
C7 H7 0.9300
C7 C8 1.390(4)
C8 H8 0.9300
C8 C9 1.388(4)
C9 C10 1.382(4)
C10 H10 0.9300
C10 C11 1.389(4)
C11 H11 0.9300

loop_
_geom_torsion_atom_site_label_1
_geom_torsion_atom_site_label_2
_geom_torsion_atom_site_label_3
_geom_torsion_atom_site_label_4
_geom_torsion
Cl1 C9 C10 C11 -178.30(19)
C1 C2 C3 C4 -109.4(2)
C1 C2 C5 O1 60.4(3)
C1 C2 C5 O2 -116.9(3)
C1 C3 C4 O1 -57.3(3)
C1 C6 C7 C8 -179.6(2)
C1 C6 C11 C10 179.4(2)
C2 C1 C3 C4 94.7(3)
C2 C1 C6 C7 26.8(4)
C2 C1 C6 C11 -152.7(2)
C2 C3 C4 O1 7.7(3)
C3 C1 C2 C5 -96.6(2)
C3 C1 C6 C7 -43.5(4)
C3 C1 C6 C11 137.0(3)
C3 C2 C5 O1 -2.6(3)
C3 C2 C5 O2 -179.9(3)
C4 O1 C5 O2 -174.6(2)
C4 O1 C5 C2 7.9(3)
C5 O1 C4 C3 -9.8(3)
C5 C2 C3 C1 106.1(2)
C5 C2 C3 C4 -3.3(2)
C6 C1 C2 C3 -111.8(3)
C6 C1 C2 C5 151.6(2)
C6 C1 C3 C2 107.8(3)
C6 C1 C3 C4 -157.4(2)
C6 C7 C8 C9 0.3(4)
C7 C6 C11 C10 -0.1(4)
C7 C8 C9 Cl1 178.1(2)
C7 C8 C9 C10 -0.4(4)
C8 C9 C10 C11 0.2(4)
C9 C10 C11 C6 0.1(4)
C11 C6 C7 C8 -0.1(4)
